data_2008679
loop_
_publ_author_name
'J\'an Lokaj'
'Viktor Kettmann'
'Vladim\'ir Mach\'a\<cek'
'Ale\<s Halama'

_publ_section_title
;
 6-(2-Nitroprop-2-yl)quinoline-5-carbonitrile
;
_journal_issue 7
_journal_name_full 'Acta Crystallographica Section C'
_journal_page_first 1101
_journal_page_last 1103
_journal_paper_doi 10.1107/S0108270199002772
_journal_volume 55
_journal_year 1999
_chemical_formula_moiety 'C13 H11 N3 O2 '
_chemical_formula_sum 'C13 H11 N3 O2'
_chemical_formula_weight 241.25
_chemical_melting_point 410
_chemical_name_systematic
;
6-(2-Nitroprop-2-yl)quinoline-5-carbonitrile
;
_space_group_IT_number 14
_symmetry_cell_setting monoclinic
_symmetry_space_group_name_Hall '-P 2ybc'
_symmetry_space_group_name_H-M 'P 1 21/c 1'
_cell_angle_alpha 90.00
_cell_angle_beta 92.32(3)
_cell_angle_gamma 90.00
_cell_formula_units_Z 4
_cell_length_a 6.842(2)
_cell_length_b 12.156(3)
_cell_length_c 14.184(3)
_cell_measurement_reflns_used 15
_cell_measurement_temperature 293(2)
_cell_measurement_theta_max 19
_cell_measurement_theta_min 8
_cell_volume 1178.7(5)
_computing_cell_refinement 'P2~1~ diffractometer software'
_computing_data_collection 'P2~1~ diffractometer software'
_computing_data_reduction 'XP21 (Pavel\<c\'ik, 1987)'
_computing_molecular_graphics 'ORTEPII (Johnson, 1976)'
_computing_publication_material SHELXL93
_computing_structure_refinement 'SHELXL93 (Sheldrick, 1993)'
_computing_structure_solution 'SHELXS86 (Sheldrick, 1985)'
_diffrn_ambient_temperature 293(2)
_diffrn_measurement_device 'Syntex P2~1~ diffractometer '
_diffrn_measurement_method \q/2\q
_diffrn_radiation_monochromator graphite
_diffrn_radiation_source 'X-ray tube'
_diffrn_radiation_type MoK\a
_diffrn_radiation_wavelength 0.71073
_diffrn_reflns_av_R_equivalents 0.038
_diffrn_reflns_limit_h_max 0
_diffrn_reflns_limit_h_min -8
_diffrn_reflns_limit_k_max 15
_diffrn_reflns_limit_k_min 0
_diffrn_reflns_limit_l_max 18
_diffrn_reflns_limit_l_min -18
_diffrn_reflns_number 2954
_diffrn_reflns_theta_max 27.54
_diffrn_reflns_theta_min 2.21
_diffrn_standards_decay_% 0
_diffrn_standards_interval_time 100
_diffrn_standards_number 2
_exptl_absorpt_coefficient_mu 0.095
_exptl_absorpt_correction_type none
_exptl_crystal_colour colourless
_exptl_crystal_density_diffrn 1.359
_exptl_crystal_density_meas 1.360(10)
_exptl_crystal_density_method 'flotation in bromoform-hexane'
_exptl_crystal_description prism
_exptl_crystal_F_000 504
_exptl_crystal_size_max 0.40
_exptl_crystal_size_mid 0.25
_exptl_crystal_size_min 0.20
_refine_diff_density_max 0.282
_refine_diff_density_min -0.221
_refine_ls_extinction_coef 0.030(3)
_refine_ls_extinction_method 'SHELXL93 (Sheldrick, 1993)'
_refine_ls_goodness_of_fit_all 0.908
_refine_ls_goodness_of_fit_obs 1.125
_refine_ls_hydrogen_treatment noref
_refine_ls_matrix_type full
_refine_ls_number_parameters 164
_refine_ls_number_reflns 2715
_refine_ls_number_restraints 0
_refine_ls_restrained_S_all 0.908
_refine_ls_restrained_S_obs 1.125
_refine_ls_R_factor_all 0.108
_refine_ls_R_factor_obs 0.047
_refine_ls_shift/esd_max -0.003
_refine_ls_shift/esd_mean 0.001
_refine_ls_structure_factor_coef F^2^
_refine_ls_weighting_details 'w = 1/[\s^2^(Fo^2^)+(0.0629P)^2^] where P=(Fo^2^+2Fc^2^)/3'
_refine_ls_weighting_scheme calc
_refine_ls_wR_factor_all 0.122
_refine_ls_wR_factor_obs 0.094
_reflns_number_observed 1092
_reflns_number_total 2715
_reflns_observed_criterion I>2\s(I)
_cod_data_source_file gs1022.cif
_cod_data_source_block default
_cod_depositor_comments
;
The following automatic conversions were performed:

'_exptl_absorpt_correction_type' value 'none ' changed to 'none'
according to /home/saulius/struct/CIF-dictionaries/cif_core.dic
dictionary named 'cif_core.dic' version 2.4.1 from 2010-06-29.

Automatic conversion script
Id: cif_fix_values 1715 2011-07-08 13:25:40Z adriana 

The following automatic conversions were performed:

'_refine_ls_weighting_scheme' value 'calc w =
1/[\s^2^(Fo^2^)+(0.0629P)^2^] where P=(Fo^2^+2Fc^2^)/3' was changed
to 'calc'. New tag '_refine_ls_weighting_details' was created. The
value of the new tag was set to 'w = 1/[\s^2^(Fo^2^)+(0.0629P)^2^]
where P=(Fo^2^+2Fc^2^)/3'.

Automatic conversion script
Id: cif_fix_values 3143 2015-03-26 13:38:13Z robertas 
;
_cod_original_sg_symbol_H-M 'P 21/c'
_cod_original_formula_sum 'C13 H11 N3 O2 '
_cod_database_code 2008679

loop_
_symmetry_equiv_pos_as_xyz
'x, y, z'
'x, -y+1/2, z+1/2'
'-x, -y, -z'
'-x, y-1/2, -z-1/2'

loop_
_atom_site_aniso_label
_atom_site_aniso_U_11
_atom_site_aniso_U_22
_atom_site_aniso_U_33
_atom_site_aniso_U_12
_atom_site_aniso_U_13
_atom_site_aniso_U_23
N1 0.0520(12) 0.0759(14) 0.0519(11) -0.0042(10) -0.0024(9) 0.0180(11)
C2 0.0472(13) 0.099(2) 0.0423(12) -0.0001(14) 0.0003(10) 0.0126(13)
C3 0.0460(13) 0.086(2) 0.0415(12) 0.0085(13) 0.0005(9) -0.0113(12)
C4 0.0439(12) 0.0565(14) 0.0475(12) 0.0027(10) 0.0008(9) -0.0083(10)
C5 0.0392(11) 0.0355(12) 0.0441(11) -0.0016(9) -0.0006(8) -0.0006(9)
C6 0.0389(11) 0.0420(13) 0.0423(11) 0.0008(10) -0.0018(8) -0.0008(9)
C7 0.0615(14) 0.0399(13) 0.0579(13) -0.0019(11) -0.0004(11) -0.0085(11)
C8 0.0629(15) 0.0408(13) 0.0592(14) -0.0066(11) -0.0025(11) 0.0067(11)
C9 0.0376(11) 0.0490(13) 0.0452(11) -0.0019(10) -0.0008(9) 0.0088(11)
C10 0.0321(10) 0.0442(12) 0.0401(11) 0.0027(9) 0.0007(8) -0.0024(9)
C11 0.0657(15) 0.0427(14) 0.0463(12) -0.0003(12) -0.0012(10) -0.0035(10)
N12 0.122(2) 0.0457(14) 0.0704(13) -0.0013(13) -0.0034(12) 0.0024(11)
C13 0.0526(12) 0.0484(13) 0.0387(11) 0.0051(11) -0.0003(9) -0.0031(9)
C14 0.100(2) 0.072(2) 0.0476(13) 0.000(2) -0.0042(12) -0.0156(12)
C15 0.0575(15) 0.105(2) 0.0505(12) -0.0049(14) 0.0095(10) -0.0010(13)
N16 0.0603(12) 0.0601(12) 0.0441(10) -0.0009(10) -0.0016(8) 0.0065(9)
O17 0.0538(10) 0.1032(14) 0.0771(11) 0.0153(10) 0.0062(8) 0.0177(10)
O18 0.1079(15) 0.0854(13) 0.0774(11) 0.0043(11) 0.0062(10) 0.0361(10)

loop_
_atom_site_label
_atom_site_fract_x
_atom_site_fract_y
_atom_site_fract_z
_atom_site_U_iso_or_equiv
_atom_site_thermal_displace_type
_atom_site_calc_flag
_atom_site_refinement_flags
_atom_site_occupancy
_atom_site_disorder_group
_atom_site_type_symbol
N1 0.7583(2) 0.1226(2) 0.44479(12) 0.0601(5) Uani d . 1 . N
C2 0.7560(3) 0.0447(2) 0.38126(15) 0.0628(7) Uani d . 1 . C
C3 0.7491(3) -0.0672(2) 0.39997(13) 0.0578(6) Uani d . 1 . C
C4 0.7433(3) -0.1008(2) 0.49119(14) 0.0493(5) Uani d . 1 . C
C5 0.7406(3) -0.04697(15) 0.66083(12) 0.0397(5) Uani d . 1 . C
C6 0.7482(3) 0.0328(2) 0.72958(13) 0.0411(5) Uani d . 1 . C
C7 0.7589(3) 0.1431(2) 0.69942(14) 0.0532(6) Uani d . 1 . C
C8 0.7604(3) 0.1699(2) 0.60712(14) 0.0545(6) Uani d . 1 . C
C9 0.7544(3) 0.0899(2) 0.53654(13) 0.0440(5) Uani d . 1 . C
C10 0.7455(2) -0.0212(2) 0.56316(12) 0.0388(5) Uani d . 1 . C
C11 0.7288(3) -0.1620(2) 0.68447(14) 0.0517(6) Uani d . 1 . C
N12 0.7198(3) -0.2529(2) 0.70024(13) 0.0795(7) Uani d . 1 . N
C13 0.7329(3) 0.0077(2) 0.83439(13) 0.0466(5) Uani d . 1 . C
C14 0.7892(4) 0.1028(2) 0.89955(15) 0.0735(7) Uani d . 1 . C
C15 0.5311(3) -0.0353(2) 0.85454(15) 0.0708(7) Uani d . 1 . C
N16 0.8861(3) -0.0807(2) 0.86224(11) 0.0550(5) Uani d . 1 . N
O17 1.0468(2) -0.0719(2) 0.83049(11) 0.0779(5) Uani d . 1 . O
O18 0.8438(3) -0.14924(15) 0.91930(12) 0.0902(6) Uani d . 1 . O
H2 0.7650 0.0699 0.3198 0.073 Uiso d . 1 . H
H3 0.7535 -0.1203 0.3518 0.069 Uiso d . 1 . H
H4 0.7301 -0.1763 0.5078 0.059 Uiso d . 1 . H
H7 0.7595 0.1980 0.7447 0.064 Uiso d . 1 . H
H8 0.7752 0.2398 0.5888 0.065 Uiso d . 1 . H
H141 0.6870 0.1625 0.8917 0.087 Uiso d . 1 . H
H142 0.9238 0.1314 0.8792 0.087 Uiso d . 1 . H
H143 0.7863 0.0709 0.9608 0.087 Uiso d . 1 . H
H151 0.5178 -0.1031 0.8182 0.088 Uiso d . 1 . H
H152 0.5369 -0.0576 0.9192 0.088 Uiso d . 1 . H
H153 0.4333 0.0129 0.8455 0.088 Uiso d . 1 . H

loop_
_atom_type_symbol
_atom_type_description
_atom_type_scat_dispersion_real
_atom_type_scat_dispersion_imag
_atom_type_scat_source
C C 0.0181 0.0091 'International Tables Vol C Tables 4.2.6.8 and 6.1.1.4'
H H 0.0000 0.0000 'International Tables Vol C Tables 4.2.6.8 and 6.1.1.4'
N N 0.0311 0.0180 'International Tables Vol C Tables 4.2.6.8 and 6.1.1.4'
O O 0.0492 0.0322 'International Tables Vol C Tables 4.2.6.8 and 6.1.1.4'

loop_
_geom_angle_atom_site_label_1
_geom_angle_atom_site_label_2
_geom_angle_atom_site_label_3
_geom_angle
_geom_angle_publ_flag
C2 N1 C9 116.6(2) yes
N1 C2 C3 125.3(2) ?
C4 C3 C2 118.7(2) ?
C3 C4 C10 118.9(2) ?
C6 C5 C10 122.3(2) ?
C6 C5 C11 121.3(2) ?
C10 C5 C11 116.4(2) ?
C5 C6 C7 117.2(2) ?
C5 C6 C13 123.2(2) ?
C7 C6 C13 119.5(2) ?
C8 C7 C6 121.8(2) ?
C7 C8 C9 121.8(2) ?
N1 C9 C8 118.8(2) ?
N1 C9 C10 122.7(2) ?
C8 C9 C10 118.5(2) ?
C9 C10 C4 117.8(2) ?
C9 C10 C5 118.5(2) ?
C4 C10 C5 123.7(2) ?
N12 C11 C5 178.0(2) yes
C15 C13 C14 111.0(2) ?
C15 C13 C6 110.6(2) ?
C14 C13 C6 114.5(2) ?
C15 C13 N16 109.1(2) ?
C14 C13 N16 102.8(2) ?
C6 C13 N16 108.46(2) ?
O18 N16 O17 123.9(2) ?
O18 N16 C13 118.3(2) ?
O17 N16 C13 117.5(2) ?

loop_
_geom_bond_atom_site_label_1
_geom_bond_atom_site_label_2
_geom_bond_site_symmetry_2
_geom_bond_distance
_geom_bond_publ_flag
N1 C2 . 1.307(3) yes
N1 C9 . 1.362(2) yes
C2 C3 . 1.386(3) yes
C3 C4 . 1.359(3) yes
C4 C10 . 1.407(3) yes
C5 C6 . 1.374(3) yes
C5 C10 . 1.422(2) yes
C5 C11 . 1.441(3) yes
C6 C7 . 1.411(3) yes
C6 C13 . 1.525(3) yes
C7 C8 . 1.350(3) yes
C8 C9 . 1.395(3) yes
C9 C10 . 1.404(3) yes
C11 N12 . 1.130(2) yes
C13 C15 . 1.514(3) ?
C13 C14 . 1.520(3) ?
C13 N16 . 1.541(3) yes
N16 O18 . 1.205(2) yes
N16 O17 . 1.209(2) yes

loop_
_geom_torsion_atom_site_label_1
_geom_torsion_atom_site_label_2
_geom_torsion_atom_site_label_3
_geom_torsion_atom_site_label_4
_geom_torsion
_geom_torsion_publ_flag
C9 N1 C2 C3 0.3(3) ?
N1 C2 C3 C4 0.3(3) ?
C2 C3 C4 C10 -0.3(3) ?
C10 C5 C6 C7 0.7(3) ?
C11 C5 C6 C7 -179.8(2) ?
C10 C5 C6 C13 176.9(2) ?
C11 C5 C6 C13 -3.7(3) ?
C5 C6 C7 C8 0.5(3) ?
C13 C6 C7 C8 -175.8(2) ?
C6 C7 C8 C9 -1.0(3) ?
C2 N1 C9 C8 178.8(2) ?
C2 N1 C9 C10 -0.9(3) ?
C7 C8 C9 N1 -179.3(2) ?
C7 C8 C9 C10 0.4(3) ?
N1 C9 C10 C4 0.9(3) ?
C8 C9 C10 C4 -178.8(2) ?
N1 C9 C10 C5 -179.5(2) ?
C8 C9 C10 C5 0.8(3) ?
C3 C4 C10 C9 -0.2(3) ?
C3 C4 C10 C5 -179.8(2) ?
C6 C5 C10 C9 -1.3(3) ?
C11 C5 C10 C9 179.2(2) ?
C6 C5 C10 C4 178.2(2) ?
C11 C5 C10 C4 -1.3(3) ?
C6 C5 C11 N12 -176.5(3) ?
C10 C5 C11 N12 3.0(2) ?
C5 C6 C13 C15 -66.6(2) yes
C7 C6 C13 C15 109.4(2) ?
C5 C6 C13 C14 167.1(2) yes
C7 C6 C13 C14 -16.9(3) ?
C5 C6 C13 N16 53.0(2) yes
C7 C6 C13 N16 -131.0(2) ?
C15 C13 N16 O18 -22.9(2) ?
C14 C13 N16 O18 95.0(2) ?
C6 C13 N16 O18 -143.4(2) ?
C15 C13 N16 O17 162.5(2) ?
C14 C13 N16 O17 -79.7(2) ?
C6 C13 N16 O17 41.9(2) yes

loop_
_cod_related_entry_id
_cod_related_entry_database
_cod_related_entry_code
1 ChemSpider 21105729
